data_7034904
loop_
_publ_author_name
'Williams, Owen M.'
'Cowley, Alan H.'
'Rose, Michael J.'

_publ_section_title
;
 Structural and electronic characterization of multi-electron reduced
 naphthalene (BIAN) cobaloximes.
;
_journal_issue 29
_journal_name_full 'Dalton transactions (Cambridge, England : 2003)'
_journal_page_first 13017
_journal_page_last 13029
_journal_paper_doi 10.1039/c5dt00924c
_journal_volume 44
_journal_year 2015
_chemical_formula_sum 'C46 H53 B2 Co F4 N7 Na O12'
_chemical_formula_weight 1075.49
_chemical_name_systematic
;
 ?
;
_space_group_crystal_system monoclinic
_space_group_IT_number 11
_space_group_name_Hall '-P 2yb'
_space_group_name_H-M_alt 'P 1 21/m 1'
_symmetry_space_group_name_Hall '-P 2yb'
_symmetry_space_group_name_H-M 'P 1 21/m 1'
_atom_sites_solution_hydrogens geom
_audit_creation_method SHELXL-2014
_audit_update_record
;
2015-03-05 deposited with the CCDC.
2015-04-02 downloaded from the CCDC.
;
_cell_angle_alpha 90
_cell_angle_beta 98.8380(10)
_cell_angle_gamma 90
_cell_formula_units_Z 2
_cell_length_a 12.22900(10)
_cell_length_b 15.5856(2)
_cell_length_c 13.20690(10)
_cell_measurement_temperature 150(2)
_cell_volume 2487.30(4)
_computing_structure_refinement 'SHELXL-2014 (Sheldrick, 2014)'
_diffrn_ambient_temperature 150(2)
_diffrn_measured_fraction_theta_full 1.000
_diffrn_measured_fraction_theta_max 0.979
_diffrn_radiation_type CuK\a
_diffrn_radiation_wavelength 1.54184
_diffrn_reflns_av_R_equivalents 0.0197
_diffrn_reflns_av_unetI/netI 0.0201
_diffrn_reflns_laue_measured_fraction_full 1.000
_diffrn_reflns_laue_measured_fraction_max 0.979
_diffrn_reflns_limit_h_max 14
_diffrn_reflns_limit_h_min -15
_diffrn_reflns_limit_k_max 12
_diffrn_reflns_limit_k_min -19
_diffrn_reflns_limit_l_max 12
_diffrn_reflns_limit_l_min -16
_diffrn_reflns_number 15022
_diffrn_reflns_point_group_measured_fraction_full 1.000
_diffrn_reflns_point_group_measured_fraction_max 0.979
_diffrn_reflns_theta_full 67.684
_diffrn_reflns_theta_max 75.567
_diffrn_reflns_theta_min 3.387
_exptl_absorpt_coefficient_mu 3.509
_exptl_absorpt_correction_T_max 1.082346
_exptl_absorpt_correction_T_min 0.848342
_exptl_absorpt_correction_type multi-scan
_exptl_absorpt_process_details
;
CrysAlisPro. Agilent Technologies (2013). Agilent Technologies UK

Ltd., Oxford, UK, SuperNova CCD System, CrysAlicPro Software 

System, 1.171.37.31.
;
_exptl_crystal_colour Violet
_exptl_crystal_density_diffrn 1.436
_exptl_crystal_description Shard
_exptl_crystal_F_000 1116
_exptl_crystal_size_max 0.371
_exptl_crystal_size_mid 0.224
_exptl_crystal_size_min 0.170
_refine_diff_density_max 0.601
_refine_diff_density_min -0.642
_refine_diff_density_rms 0.054
_refine_ls_extinction_method none
_refine_ls_goodness_of_fit_ref 0.933
_refine_ls_hydrogen_treatment constr
_refine_ls_matrix_type full
_refine_ls_number_parameters 468
_refine_ls_number_reflns 5252
_refine_ls_number_restraints 93
_refine_ls_restrained_S_all 0.957
_refine_ls_R_factor_all 0.0480
_refine_ls_R_factor_gt 0.0447
_refine_ls_shift/su_max 0.001
_refine_ls_shift/su_mean 0.000
_refine_ls_structure_factor_coef Fsqd
_refine_ls_weighting_details 'w=1/[\s^2^(Fo^2^)+(0.0879P)^2^+1.4438P] where P=(Fo^2^+2Fc^2^)/3'
_refine_ls_weighting_scheme calc
_refine_ls_wR_factor_gt 0.1223
_refine_ls_wR_factor_ref 0.1263
_reflns_Friedel_coverage 0.000
_reflns_number_gt 4911
_reflns_number_total 5252
_reflns_threshold_expression 'I > 2\s(I)'
_cod_data_source_file c5dt00924c2.cif
_cod_data_source_block Co(aqdBF2)2MeCN(Na-Crown)
_cod_depositor_comments
;
The following automatic conversions were performed:

'_exptl_absorpt_correction_type' value 'Multi-scan' changed to
'multi-scan' according to
/usr/data/users/saulius/crontab/automatic-downloads/rss-feeds/RSC/lib/dictionaries/cif_core.dic
dictionary named 'cif_core.dic' version 2.4.2 from 2011-04-26.

Automatic conversion script
Id: cif_fix_values 3271 2015-04-21 07:52:19Z andrius 

 Adding full bibliography for 7034902--7034906.cif.
;
_cod_database_code 7034904
_shelx_space_group_comment
;
The symmetry employed for this shelxl refinement is uniquely defined
by the following loop, which should always be used as a source of
symmetry information in preference to the above space-group names.
They are only intended as comments.
;
_shelxl_version_number 2014-3

loop_
_space_group_symop_operation_xyz
'x, y, z'
'-x, y+1/2, -z'
'-x, -y, -z'
'x, -y-1/2, z'

loop_
_atom_site_label
_atom_site_type_symbol
_atom_site_fract_x
_atom_site_fract_y
_atom_site_fract_z
_atom_site_U_iso_or_equiv
_atom_site_adp_type
_atom_site_occupancy
_atom_site_site_symmetry_order
_atom_site_calc_flag
_atom_site_refinement_flags_posn
_atom_site_refinement_flags_adp
_atom_site_refinement_flags_occupancy
_atom_site_disorder_assembly
_atom_site_disorder_group
C1 C 0.22134(14) 0.29617(12) 0.39919(14) 0.0266(4) Uani 1 1 d . . . . .
C2 C 0.22684(15) 0.32625(13) 0.50463(15) 0.0279(4) Uani 1 1 d . . . . .
C3 C 0.23332(17) 0.40444(14) 0.55326(16) 0.0347(4) Uani 1 1 d . . . . .
H3 H 0.2318 0.4553 0.5163 0.042 Uiso 1 1 calc R U . . .
C4 C 0.2423(2) 0.40508(15) 0.66164(18) 0.0416(5) Uani 1 1 d . . . . .
H4 H 0.2461 0.4577 0.6952 0.050 Uiso 1 1 calc R U . . .
C5 C 0.2457(2) 0.33188(16) 0.71897(17) 0.0421(5) Uani 1 1 d . . . . .
H5 H 0.2523 0.3356 0.7899 0.051 Uiso 1 1 calc R U . . .
C6 C 0.2391(2) 0.2500 0.6708(2) 0.0344(6) Uani 1 2 d S T P . .
C7 C 0.2289(2) 0.2500 0.5641(2) 0.0278(5) Uani 1 2 d S T P . .
C8 C 0.33136(14) 0.29636(12) 0.04952(13) 0.0251(4) Uani 1 1 d . . . . .
C9 C 0.40445(15) 0.32623(12) -0.02125(14) 0.0276(4) Uani 1 1 d . . . . .
C10 C 0.43991(18) 0.40447(13) -0.05137(15) 0.0333(4) Uani 1 1 d . . . . .
H10 H 0.4121 0.4553 -0.0286 0.040 Uiso 1 1 calc R U . . .
C11 C 0.5207(2) 0.40536(15) -0.11863(17) 0.0408(5) Uani 1 1 d . . . . .
H11 H 0.5455 0.4580 -0.1393 0.049 Uiso 1 1 calc R U . . .
C12 C 0.5631(2) 0.33188(16) -0.15386(17) 0.0409(5) Uani 1 1 d . . . . .
H12 H 0.6165 0.3355 -0.1968 0.049 Uiso 1 1 calc R U . . .
C13 C 0.5264(2) 0.2500 -0.1257(2) 0.0340(6) Uani 1 2 d S T P . .
C14 C 0.4465(2) 0.2500 -0.05975(19) 0.0280(5) Uani 1 2 d S T P . .
C15 C -0.0254(3) 0.2500 0.0866(3) 0.0478(8) Uani 1 2 d S T P . .
C16 C -0.1366(4) 0.2500 0.0282(5) 0.0889(18) Uani 1 2 d S T P . .
H16A H -0.1593 0.1920 0.0120 0.133 Uiso 0.5 1 calc R U P . .
H16B H -0.1369 0.2819 -0.0340 0.133 Uiso 0.5 1 calc R U P . .
H16C H -0.1869 0.2761 0.0682 0.133 Uiso 0.5 1 calc R U P . .
B1 B 0.2156(2) 0.45427(15) 0.20134(18) 0.0339(5) Uani 1 1 d . . . . .
N1 N 0.22337(13) 0.33008(10) 0.30864(12) 0.0269(3) Uani 1 1 d . . . . .
N2 N 0.28073(12) 0.33047(10) 0.12005(12) 0.0264(3) Uani 1 1 d . . . . .
N3 N 0.0612(2) 0.2500 0.13160(19) 0.0355(5) Uani 1 2 d S T P . .
O1 O 0.23636(12) 0.41769(9) 0.30610(11) 0.0325(3) Uani 1 1 d . . . . .
O2 O 0.28887(12) 0.41772(9) 0.13186(11) 0.0317(3) Uani 1 1 d . . . . .
F1 F 0.10545(11) 0.44265(9) 0.15934(11) 0.0466(3) Uani 1 1 d . . . . .
F2 F 0.24327(13) 0.53968(8) 0.21137(11) 0.0476(3) Uani 1 1 d . . . . .
Na1 Na 0.27673(8) 0.7500 0.55494(9) 0.0349(3) Uani 1 2 d S T P A .
Co1 Co 0.21880(3) 0.2500 0.20171(3) 0.02428(13) Uani 1 2 d S T P . .
O3 O 0.13321(17) 0.7500 0.66332(17) 0.0396(5) Uani 1 2 d S T P A .
O4 O 0.15873(14) 0.62116(12) 0.52016(16) 0.0530(5) Uani 1 1 d . . . . .
O5 O 0.1841(2) 0.7500 0.3792(2) 0.0650(8) Uani 1 2 d S T P A .
C17 C 0.0979(8) 0.6742(5) 0.3567(6) 0.058(2) Uani 0.497(9) 1 d . . P A 1
H17A H 0.0268 0.6922 0.3731 0.069 Uiso 0.497(9) 1 calc R U P A 1
H17B H 0.0883 0.6597 0.2844 0.069 Uiso 0.497(9) 1 calc R U P A 1
C18 C 0.1376(7) 0.5968(5) 0.4192(5) 0.0532(17) Uani 0.497(9) 1 d . . P A 1
H18A H 0.0815 0.5523 0.4100 0.064 Uiso 0.497(9) 1 calc R U P A 1
H18B H 0.2043 0.5744 0.3976 0.064 Uiso 0.497(9) 1 calc R U P A 1
C19 C 0.1019(9) 0.6132(9) 0.5958(13) 0.057(3) Uani 0.497(9) 1 d . . P A 1
H19A H 0.1510 0.5902 0.6542 0.069 Uiso 0.497(9) 1 calc R U P A 1
H19B H 0.0446 0.5708 0.5761 0.069 Uiso 0.497(9) 1 calc R U P A 1
C20 C 0.0478(5) 0.6920(4) 0.6308(5) 0.0474(16) Uani 0.503(9) 1 d . . P A 1
H20A H -0.0038 0.7161 0.5750 0.057 Uiso 0.503(9) 1 calc R U P A 1
H20B H 0.0079 0.6781 0.6867 0.057 Uiso 0.503(9) 1 calc R U P A 1
C17A C 0.1525(8) 0.6799(6) 0.3441(6) 0.068(2) Uani 0.503(9) 1 d . . P A 2
H17C H 0.2161 0.6463 0.3322 0.081 Uiso 0.503(9) 1 calc R U P A 2
H17D H 0.1055 0.6881 0.2787 0.081 Uiso 0.503(9) 1 calc R U P A 2
C18A C 0.0901(7) 0.6318(6) 0.4140(7) 0.063(2) Uani 0.503(9) 1 d . . P A 2
H18C H 0.0703 0.5757 0.3851 0.076 Uiso 0.503(9) 1 calc R U P A 2
H18D H 0.0223 0.6623 0.4201 0.076 Uiso 0.503(9) 1 calc R U P A 2
C19A C 0.0646(8) 0.6173(9) 0.5772(11) 0.051(2) Uani 0.503(9) 1 d . . P A 2
H19C H 0.0003 0.6443 0.5377 0.062 Uiso 0.503(9) 1 calc R U P A 2
H19D H 0.0464 0.5580 0.5893 0.062 Uiso 0.503(9) 1 calc R U P A 2
C20A C 0.0948(5) 0.6623(4) 0.6756(5) 0.0483(16) Uani 0.497(9) 1 d . . P A 2
H20C H 0.0310 0.6639 0.7110 0.058 Uiso 0.497(9) 1 calc R U P A 2
H20D H 0.1527 0.6304 0.7179 0.058 Uiso 0.497(9) 1 calc R U P A 2
O6 O 0.4153(3) 0.8669(4) 0.5167(4) 0.0622(13) Uani 0.5 1 d . U P A -1
O7 O 0.3769(3) 0.8143(4) 0.7129(5) 0.0603(12) Uani 0.5 1 d . U P A -1
O8 O 0.3778(3) 0.6406(4) 0.6644(5) 0.0691(13) Uani 0.5 1 d . U P A -1
O9 O 0.4137(3) 0.6848(4) 0.4734(6) 0.0837(18) Uani 0.5 1 d . U P A -1
C21 C 0.4913(4) 0.7421(12) 0.4378(5) 0.078(3) Uani 0.5 1 d . U P A -1
H1A1 H 0.5062 0.7225 0.3716 0.094 Uiso 0.5 1 calc R U P A -1
H1A2 H 0.5603 0.7403 0.4850 0.094 Uiso 0.5 1 calc R U P A -1
C22 C 0.4531(8) 0.8292(8) 0.4283(8) 0.094(2) Uani 0.5 1 d . U P A -1
H2A1 H 0.5129 0.8645 0.4107 0.113 Uiso 0.5 1 calc R U P A -1
H2A2 H 0.3930 0.8321 0.3713 0.113 Uiso 0.5 1 calc R U P A -1
C23 C 0.4888(5) 0.8821(4) 0.6028(7) 0.0603(18) Uani 0.5 1 d . U P A -1
H3A1 H 0.5452 0.8379 0.6090 0.072 Uiso 0.5 1 calc R U P A -1
H3A2 H 0.5249 0.9366 0.5949 0.072 Uiso 0.5 1 calc R U P A -1
C24 C 0.4437(9) 0.8844(7) 0.6923(9) 0.101(3) Uani 0.5 1 d . U P A -1
H4A1 H 0.3995 0.9362 0.6916 0.121 Uiso 0.5 1 calc R U P A -1
H4A2 H 0.5040 0.8895 0.7490 0.121 Uiso 0.5 1 calc R U P A -1
C25 C 0.4257(11) 0.7378(15) 0.7791(7) 0.170(6) Uani 0.5 1 d . U P A -1
H5A1 H 0.5051 0.7473 0.7913 0.204 Uiso 0.5 1 calc R U P A -1
H5A2 H 0.4009 0.7454 0.8448 0.204 Uiso 0.5 1 calc R U P A -1
C26 C 0.4154(13) 0.6694(7) 0.7618(8) 0.103(3) Uani 0.5 1 d . U P A -1
H6A1 H 0.3654 0.6470 0.8057 0.123 Uiso 0.5 1 calc R U P A -1
H6A2 H 0.4866 0.6425 0.7835 0.123 Uiso 0.5 1 calc R U P A -1
C27 C 0.4464(8) 0.5913(7) 0.6155(11) 0.097(3) Uani 0.5 1 d . U P A -1
H7A1 H 0.4099 0.5368 0.5985 0.117 Uiso 0.5 1 calc R U P A -1
H7A2 H 0.5127 0.5794 0.6640 0.117 Uiso 0.5 1 calc R U P A -1
C28 C 0.4796(18) 0.6246(13) 0.5252(19) 0.233(10) Uani 0.5 1 d . U P A -1
H8A1 H 0.4858 0.5770 0.4791 0.279 Uiso 0.5 1 calc R U P A -1
H8A2 H 0.5530 0.6490 0.5434 0.279 Uiso 0.5 1 calc R U P A -1
C1B C 0.9492(10) 0.6700(9) 0.1071(7) 0.083(3) Uani 0.405(12) 1 d D U P B 1
H1B1 H 0.8958 0.6964 0.1433 0.124 Uiso 0.405(12) 1 calc R U P B 1
H1B2 H 0.9507 0.6997 0.0436 0.124 Uiso 0.405(12) 1 calc R U P B 1
H1B3 H 1.0211 0.6728 0.1482 0.124 Uiso 0.405(12) 1 calc R U P B 1
C2B C 0.9200(7) 0.5827(6) 0.0867(6) 0.038(2) Uani 0.405(12) 1 d D U P B 1
N1B N 0.8563(12) 0.5103(8) 0.1093(10) 0.063(4) Uani 0.405(12) 1 d D U P B 1
C1C C 0.8101(6) 0.4589(6) 0.1280(6) 0.080(2) Uani 0.595(12) 1 d D U P B 2
H1C1 H 0.8545 0.4310 0.1847 0.120 Uiso 0.595(12) 1 calc R U P B 2
H1C2 H 0.7833 0.4171 0.0767 0.120 Uiso 0.595(12) 1 calc R U P B 2
H1C3 H 0.7484 0.4868 0.1512 0.120 Uiso 0.595(12) 1 calc R U P B 2
C2C C 0.8756(13) 0.5214(14) 0.0851(10) 0.100(5) Uani 0.595(12) 1 d D U P B 2
N1C N 0.9260(12) 0.6058(12) 0.0924(10) 0.144(5) Uani 0.595(12) 1 d D U P B 2

loop_
_atom_site_aniso_label
_atom_site_aniso_U_11
_atom_site_aniso_U_22
_atom_site_aniso_U_33
_atom_site_aniso_U_23
_atom_site_aniso_U_13
_atom_site_aniso_U_12
C1 0.0228(8) 0.0298(10) 0.0277(9) -0.0001(7) 0.0056(7) 0.0000(7)
C2 0.0211(8) 0.0332(10) 0.0293(9) -0.0017(7) 0.0038(7) 0.0007(7)
C3 0.0339(10) 0.0339(11) 0.0357(11) -0.0037(8) 0.0038(8) 0.0009(8)
C4 0.0464(12) 0.0403(12) 0.0366(11) -0.0099(9) 0.0020(9) 0.0019(9)
C5 0.0461(12) 0.0519(14) 0.0268(10) -0.0075(9) 0.0001(9) 0.0021(10)
C6 0.0313(13) 0.0451(17) 0.0255(13) 0.000 0.0006(10) 0.000
C7 0.0203(11) 0.0354(14) 0.0271(13) 0.000 0.0021(9) 0.000
C8 0.0243(8) 0.0282(10) 0.0225(8) 0.0008(7) 0.0024(6) -0.0005(7)
C9 0.0281(9) 0.0337(10) 0.0207(8) -0.0006(7) 0.0028(7) -0.0020(7)
C10 0.0409(10) 0.0327(10) 0.0277(9) -0.0042(8) 0.0094(8) -0.0060(8)
C11 0.0524(13) 0.0395(12) 0.0338(11) -0.0038(9) 0.0175(9) -0.0143(10)
C12 0.0462(12) 0.0474(13) 0.0329(11) -0.0025(9) 0.0182(9) -0.0087(10)
C13 0.0377(15) 0.0407(16) 0.0257(13) 0.000 0.0113(11) 0.000
C14 0.0310(13) 0.0333(14) 0.0201(12) 0.000 0.0050(10) 0.000
C15 0.0334(17) 0.064(2) 0.0450(18) 0.000 0.0043(14) 0.000
C16 0.037(2) 0.130(5) 0.091(4) 0.000 -0.016(2) 0.000
B1 0.0411(13) 0.0258(11) 0.0375(12) 0.0036(8) 0.0144(10) 0.0089(9)
N1 0.0261(7) 0.0250(8) 0.0308(8) 0.0012(6) 0.0075(6) 0.0017(6)
N2 0.0249(7) 0.0262(8) 0.0283(8) 0.0002(6) 0.0042(6) 0.0012(6)
N3 0.0263(12) 0.0474(15) 0.0335(12) 0.000 0.0068(10) 0.000
O1 0.0422(8) 0.0230(6) 0.0344(7) -0.0007(5) 0.0125(6) 0.0019(6)
O2 0.0395(7) 0.0232(6) 0.0349(7) 0.0012(5) 0.0134(6) 0.0013(5)
F1 0.0373(7) 0.0522(8) 0.0511(8) 0.0136(6) 0.0089(6) 0.0167(6)
F2 0.0724(9) 0.0259(6) 0.0515(8) 0.0033(5) 0.0318(7) 0.0056(6)
Na1 0.0211(5) 0.0424(6) 0.0415(6) 0.000 0.0056(4) 0.000
Co1 0.0227(2) 0.0264(2) 0.0245(2) 0.000 0.00609(15) 0.000
O3 0.0289(10) 0.0462(13) 0.0443(12) 0.000 0.0073(9) 0.000
O4 0.0360(8) 0.0462(10) 0.0777(13) -0.0185(9) 0.0116(8) -0.0031(7)
O5 0.0465(14) 0.109(3) 0.0397(14) 0.000 0.0066(11) 0.000
C17 0.053(4) 0.058(4) 0.053(4) -0.014(3) -0.020(4) 0.003(4)
C18 0.059(4) 0.041(3) 0.056(3) -0.020(3) -0.003(3) 0.002(3)
C19 0.043(6) 0.031(3) 0.099(7) 0.017(4) 0.016(6) -0.005(5)
C20 0.029(2) 0.055(3) 0.060(3) 0.010(3) 0.011(2) -0.011(2)
C17A 0.052(4) 0.092(5) 0.059(4) -0.034(4) 0.006(4) -0.020(4)
C18A 0.055(4) 0.041(4) 0.092(6) -0.026(4) 0.006(4) -0.015(3)
C19A 0.030(5) 0.041(4) 0.086(7) -0.002(4) 0.021(4) -0.011(4)
C20A 0.042(3) 0.052(3) 0.056(4) 0.015(3) 0.024(3) 0.003(2)
O6 0.0295(19) 0.060(3) 0.091(3) -0.006(3) -0.009(2) 0.012(2)
O7 0.0306(18) 0.075(3) 0.068(3) -0.016(3) -0.0146(18) 0.0044(19)
O8 0.029(2) 0.049(2) 0.126(4) 0.010(3) 0.002(2) 0.0069(18)
O9 0.033(2) 0.092(4) 0.138(5) -0.063(4) 0.048(3) -0.011(2)
C21 0.051(2) 0.119(7) 0.070(3) -0.055(6) 0.029(2) -0.019(5)
C22 0.070(5) 0.133(7) 0.081(5) -0.010(5) 0.014(4) -0.008(5)
C23 0.023(3) 0.045(3) 0.104(5) -0.010(3) -0.017(3) -0.007(2)
C24 0.097(7) 0.096(6) 0.106(6) -0.050(5) 0.004(5) -0.047(5)
C25 0.292(13) 0.086(11) 0.086(5) 0.010(6) -0.120(7) -0.005(8)
C26 0.148(10) 0.078(6) 0.077(6) 0.022(5) 0.004(6) -0.011(5)
C27 0.043(4) 0.074(6) 0.172(8) -0.044(5) 0.006(5) 0.002(4)
C28 0.219(16) 0.220(13) 0.300(16) 0.076(12) 0.174(15) 0.173(12)
C1B 0.085(6) 0.121(9) 0.042(4) 0.024(5) 0.013(4) 0.010(6)
C2B 0.038(4) 0.053(5) 0.021(3) 0.012(3) 0.000(3) 0.019(4)
N1B 0.059(7) 0.085(8) 0.048(6) 0.011(5) 0.021(4) 0.029(5)
C1C 0.077(4) 0.090(5) 0.080(4) 0.014(4) 0.033(3) 0.016(4)
C2C 0.058(5) 0.178(12) 0.070(7) 0.049(6) 0.025(4) 0.041(6)
N1C 0.118(8) 0.181(12) 0.129(9) 0.078(8) 0.008(6) -0.017(8)

loop_
_atom_type_symbol
_atom_type_description
_atom_type_scat_dispersion_real
_atom_type_scat_dispersion_imag
_atom_type_scat_source
C C 0.0181 0.0091 'International Tables Vol C Tables 4.2.6.8 and 6.1.1.4'
H H 0.0000 0.0000 'International Tables Vol C Tables 4.2.6.8 and 6.1.1.4'
B B 0.0090 0.0039 'International Tables Vol C Tables 4.2.6.8 and 6.1.1.4'
N N 0.0311 0.0180 'International Tables Vol C Tables 4.2.6.8 and 6.1.1.4'
O O 0.0492 0.0322 'International Tables Vol C Tables 4.2.6.8 and 6.1.1.4'
F F 0.0727 0.0534 'International Tables Vol C Tables 4.2.6.8 and 6.1.1.4'
Na Na 0.1353 0.1239 'International Tables Vol C Tables 4.2.6.8 and 6.1.1.4'
Co Co -2.3653 3.6143 'International Tables Vol C Tables 4.2.6.8 and 6.1.1.4'

loop_
_geom_angle_atom_site_label_1
_geom_angle_atom_site_label_2
_geom_angle_atom_site_label_3
_geom_angle
_geom_angle_site_symmetry_1
_geom_angle_site_symmetry_3
N1 C1 C1 113.77(11) . 4_565
N1 C1 C2 137.34(18) . .
C1 C1 C2 108.71(11) 4_565 .
C3 C2 C7 119.21(19) . .
C3 C2 C1 136.13(19) . .
C7 C2 C1 104.62(17) . .
C2 C3 C4 117.9(2) . .
C2 C3 H3 121.1 . .
C4 C3 H3 121.1 . .
C5 C4 C3 123.0(2) . .
C5 C4 H4 118.5 . .
C3 C4 H4 118.5 . .
C4 C5 C6 120.4(2) . .
C4 C5 H5 119.8 . .
C6 C5 H5 119.8 . .
C7 C6 C5 116.23(14) . .
C7 C6 C5 116.23(14) . 4_565
C5 C6 C5 127.5(3) . 4_565
C6 C7 C2 123.28(12) . .
C6 C7 C2 123.28(12) . 4_565
C2 C7 C2 113.3(2) . 4_565
N2 C8 C8 113.98(11) . 4_565
N2 C8 C9 136.65(18) . .
C8 C8 C9 108.53(11) 4_565 .
C10 C9 C14 119.42(18) . .
C10 C9 C8 135.87(18) . .
C14 C9 C8 104.65(17) . .
C9 C10 C11 117.95(19) . .
C9 C10 H10 121.0 . .
C11 C10 H10 121.0 . .
C12 C11 C10 122.6(2) . .
C12 C11 H11 118.7 . .
C10 C11 H11 118.7 . .
C11 C12 C13 120.8(2) . .
C11 C12 H12 119.6 . .
C13 C12 H12 119.6 . .
C14 C13 C12 116.10(14) . 4_565
C14 C13 C12 116.10(14) . .
C12 C13 C12 127.8(3) 4_565 .
C13 C14 C9 123.15(12) . 4_565
C13 C14 C9 123.15(12) . .
C9 C14 C9 113.6(2) 4_565 .
N3 C15 C16 179.7(4) . .
C15 C16 H16A 109.5 . .
C15 C16 H16B 109.5 . .
H16A C16 H16B 109.5 . .
C15 C16 H16C 109.5 . .
H16A C16 H16C 109.5 . .
H16B C16 H16C 109.5 . .
F2 B1 F1 111.97(18) . .
F2 B1 O1 106.16(18) . .
F1 B1 O1 109.83(17) . .
F2 B1 O2 105.51(17) . .
F1 B1 O2 110.02(18) . .
O1 B1 O2 113.27(16) . .
C1 N1 O1 116.16(16) . .
C1 N1 Co1 114.53(13) . .
O1 N1 Co1 129.13(12) . .
C8 N2 O2 116.75(15) . .
C8 N2 Co1 114.35(13) . .
O2 N2 Co1 128.53(12) . .
C15 N3 Co1 175.9(3) . .
N1 O1 B1 113.63(15) . .
N2 O2 B1 114.16(15) . .
O9 Na1 O5 79.79(19) . .
O9 Na1 O3 153.9(2) . .
O5 Na1 O3 106.90(9) . .
O9 Na1 O8 68.8(3) . .
O5 Na1 O8 133.34(17) . .
O3 Na1 O8 89.83(14) . .
O9 Na1 O7 105.44(18) . .
O5 Na1 O7 155.52(16) . .
O3 Na1 O7 79.14(14) . .
O8 Na1 O7 69.1(3) . .
O9 Na1 O4 90.03(14) . .
O5 Na1 O4 69.41(7) . .
O3 Na1 O4 69.87(6) . .
O8 Na1 O4 76.77(13) . .
O7 Na1 O4 133.41(18) . .
O9 Na1 O4 134.5(2) . 4_575
O5 Na1 O4 69.41(7) . 4_575
O3 Na1 O4 69.87(6) . 4_575
O8 Na1 O4 154.61(18) . 4_575
O7 Na1 O4 91.55(14) . 4_575
O4 Na1 O4 108.50(9) . 4_575
O9 Na1 O6 71.4(2) . .
O5 Na1 O6 92.11(13) . .
O3 Na1 O6 131.97(12) . .
O8 Na1 O6 108.63(14) . .
O7 Na1 O6 67.9(2) . .
O4 Na1 O6 156.19(14) . .
O4 Na1 O6 76.91(10) 4_575 .
O9 Na1 C19 157.9(4) . 4_575
O5 Na1 C19 86.2(3) . 4_575
O3 Na1 C19 47.4(3) . 4_575
O8 Na1 C19 132.2(4) . 4_575
O7 Na1 C19 80.8(3) . 4_575
O4 Na1 C19 101.0(2) . 4_575
O4 Na1 C19 23.5(3) 4_575 4_575
O6 Na1 C19 92.3(3) . 4_575
O9 Na1 C19 109.8(3) . .
O5 Na1 C19 86.2(3) . .
O3 Na1 C19 47.4(3) . .
O8 Na1 C19 73.7(2) . .
O7 Na1 C19 113.3(4) . .
O4 Na1 C19 23.5(3) . .
O4 Na1 C19 101.0(2) 4_575 .
O6 Na1 C19 177.7(2) . .
C19 Na1 C19 86.1(5) 4_575 .
N1 Co1 N1 83.24(10) . 4_565
N1 Co1 N2 154.53(7) . 4_565
N1 Co1 N2 91.13(7) 4_565 4_565
N1 Co1 N2 91.14(7) . .
N1 Co1 N2 154.53(7) 4_565 .
N2 Co1 N2 83.31(10) 4_565 .
N1 Co1 N3 105.22(7) . .
N1 Co1 N3 105.22(7) 4_565 .
N2 Co1 N3 100.24(7) 4_565 .
N2 Co1 N3 100.24(7) . .
C20 O3 C20 80.6(6) 4_575 .
C20A O3 C20A 138.4(5) 4_575 .
C20 O3 Na1 113.1(3) 4_575 .
C20 O3 Na1 113.1(2) . .
C20A O3 Na1 109.8(2) 4_575 .
C20A O3 Na1 109.8(2) . .
C19 O4 C18 132.3(7) . .
C19A O4 C18A 96.4(6) . .
C19 O4 Na1 107.3(6) . .
C18 O4 Na1 115.0(3) . .
C19A O4 Na1 114.7(5) . .
C18A O4 Na1 107.7(3) . .
C17A O5 C17A 126.0(9) 4_575 .
C17 O5 C17 96.7(6) . 4_575
C17A O5 Na1 115.9(5) 4_575 .
C17A O5 Na1 115.9(4) . .
C17 O5 Na1 112.4(3) . .
C17 O5 Na1 112.4(3) 4_575 .
C18 C17 O5 110.3(5) . .
C18 C17 H17A 109.6 . .
O5 C17 H17A 109.6 . .
C18 C17 H17B 109.6 . .
O5 C17 H17B 109.6 . .
H17A C17 H17B 108.1 . .
O4 C18 C17 108.1(6) . .
O4 C18 H18A 110.1 . .
C17 C18 H18A 110.1 . .
O4 C18 H18B 110.1 . .
C17 C18 H18B 110.1 . .
H18A C18 H18B 108.4 . .
O4 C19 C20 118.0(9) . .
O4 C19 Na1 49.1(4) . .
C20 C19 Na1 80.9(5) . .
O4 C19 H19A 107.8 . .
C20 C19 H19A 107.8 . .
Na1 C19 H19A 91.9 . .
O4 C19 H19B 107.8 . .
C20 C19 H19B 107.8 . .
Na1 C19 H19B 154.7 . .
H19A C19 H19B 107.1 . .
O3 C20 C19 106.3(5) . .
O3 C20 C20 49.7(3) . 4_575
C19 C20 C20 144.9(5) . 4_575
O3 C20 H20A 110.5 . .
C19 C20 H20A 110.5 . .
C20 C20 H20A 67.1 4_575 .
O3 C20 H20B 110.5 . .
C19 C20 H20B 110.5 . .
C20 C20 H20B 102.9 4_575 .
H20A C20 H20B 108.7 . .
O5 C17A C18A 112.1(6) . .
O5 C17A H17C 109.2 . .
C18A C17A H17C 109.2 . .
O5 C17A H17D 109.2 . .
C18A C17A H17D 109.2 . .
H17C C17A H17D 107.9 . .
C17A C18A O4 111.2(6) . .
C17A C18A H18C 109.4 . .
O4 C18A H18C 109.4 . .
C17A C18A H18D 109.4 . .
O4 C18A H18D 109.4 . .
H18C C18A H18D 108.0 . .
C20A C19A O4 108.8(7) . .
C20A C19A H19C 109.9 . .
O4 C19A H19C 109.9 . .
C20A C19A H19D 109.9 . .
O4 C19A H19D 109.9 . .
H19C C19A H19D 108.3 . .
O3 C20A C19A 112.9(7) . .
O3 C20A H20C 109.0 . .
C19A C20A H20C 109.0 . .
O3 C20A H20D 109.0 . .
C19A C20A H20D 109.0 . .
H20C C20A H20D 107.8 . .
C23 O6 C22 119.7(6) . .
C23 O6 Na1 109.2(5) . .
C22 O6 Na1 99.9(6) . .
C24 O7 C25 121.4(8) . .
C24 O7 Na1 112.2(6) . .
C25 O7 Na1 105.3(6) . .
C27 O8 C26 118.9(9) . .
C27 O8 Na1 113.8(7) . .
C26 O8 Na1 113.0(7) . .
C21 O9 C28 103.1(11) . .
C21 O9 Na1 115.7(6) . .
C28 O9 Na1 118.6(9) . .
O9 C21 C22 113.3(7) . .
O9 C21 H1A1 108.9 . .
C22 C21 H1A1 108.9 . .
O9 C21 H1A2 108.9 . .
C22 C21 H1A2 108.9 . .
H1A1 C21 H1A2 107.7 . .
O6 C22 C21 117.0(9) . .
O6 C22 H2A1 108.0 . .
C21 C22 H2A1 108.0 . .
O6 C22 H2A2 108.0 . .
C21 C22 H2A2 108.0 . .
H2A1 C22 H2A2 107.3 . .
C24 C23 O6 115.0(7) . .
C24 C23 H3A1 108.5 . .
O6 C23 H3A1 108.5 . .
C24 C23 H3A2 108.5 . .
O6 C23 H3A2 108.5 . .
H3A1 C23 H3A2 107.5 . .
C23 C24 O7 117.5(7) . .
C23 C24 H4A1 107.9 . .
O7 C24 H4A1 107.9 . .
C23 C24 H4A2 107.9 . .
O7 C24 H4A2 107.9 . .
H4A1 C24 H4A2 107.2 . .
C26 C25 O7 127.8(10) . .
C26 C25 H5A1 105.4 . .
O7 C25 H5A1 105.4 . .
C26 C25 H5A2 105.4 . .
O7 C25 H5A2 105.4 . .
H5A1 C25 H5A2 106.0 . .
C25 C26 O8 121.8(11) . .
C25 C26 H6A1 106.9 . .
O8 C26 H6A1 106.9 . .
C25 C26 H6A2 106.9 . .
O8 C26 H6A2 106.9 . .
H6A1 C26 H6A2 106.7 . .
O8 C27 C28 117.8(10) . .
O8 C27 H7A1 107.8 . .
C28 C27 H7A1 107.8 . .
O8 C27 H7A2 107.8 . .
C28 C27 H7A2 107.8 . .
H7A1 C27 H7A2 107.2 . .
C27 C28 O9 117.0(10) . .
C27 C28 H8A1 108.0 . .
O9 C28 H8A1 108.0 . .
C27 C28 H8A2 108.0 . .
O9 C28 H8A2 108.0 . .
H8A1 C28 H8A2 107.3 . .
C2B C1B H1B1 109.5 . .
C2B C1B H1B2 109.5 . .
H1B1 C1B H1B2 109.5 . .
C2B C1B H1B3 109.5 . .
H1B1 C1B H1B3 109.5 . .
H1B2 C1B H1B3 109.5 . .
C1B C2B N1B 147.8(9) . .
C2C C1C H1C1 109.5 . .
C2C C1C H1C2 109.5 . .
H1C1 C1C H1C2 109.5 . .
C2C C1C H1C3 109.5 . .
H1C1 C1C H1C3 109.5 . .
H1C2 C1C H1C3 109.5 . .
C1C C2C N1C 148.1(13) . .

loop_
_geom_bond_atom_site_label_1
_geom_bond_atom_site_label_2
_geom_bond_distance
_geom_bond_site_symmetry_2
C1 N1 1.311(2) .
C1 C1 1.439(4) 4_565
C1 C2 1.461(3) .
C2 C3 1.374(3) .
C2 C7 1.422(2) .
C3 C4 1.419(3) .
C3 H3 0.9300 .
C4 C5 1.366(4) .
C4 H4 0.9300 .
C5 C6 1.423(3) .
C5 H5 0.9300 .
C6 C7 1.395(4) .
C6 C5 1.423(3) 4_565
C7 C2 1.423(2) 4_565
C8 N2 1.308(2) .
C8 C8 1.445(4) 4_565
C8 C9 1.465(2) .
C9 C10 1.373(3) .
C9 C14 1.420(2) .
C10 C11 1.426(3) .
C10 H10 0.9300 .
C11 C12 1.368(3) .
C11 H11 0.9300 .
C12 C13 1.421(3) .
C12 H12 0.9300 .
C13 C14 1.404(4) .
C13 C12 1.421(3) 4_565
C14 C9 1.420(2) 4_565
C15 N3 1.132(4) .
C15 C16 1.456(5) .
C16 H16A 0.9600 .
C16 H16B 0.9600 .
C16 H16C 0.9600 .
B1 F2 1.375(3) .
B1 F1 1.388(3) .
B1 O1 1.482(3) .
B1 O2 1.490(3) .
N1 O1 1.376(2) .
N1 Co1 1.8791(16) .
N2 O2 1.371(2) .
N2 Co1 1.8870(16) .
N3 Co1 2.006(2) .
Na1 O9 2.357(4) .
Na1 O5 2.421(3) .
Na1 O3 2.429(2) .
Na1 O8 2.445(5) .
Na1 O7 2.464(5) .
Na1 O4 2.4743(18) .
Na1 O4 2.4743(18) 4_575
Na1 O6 2.590(6) .
Na1 C19 3.124(12) 4_575
Na1 C19 3.124(12) .
Co1 N1 1.8791(16) 4_565
Co1 N2 1.8869(16) 4_565
O3 C20 1.398(5) 4_575
O3 C20 1.398(5) .
O3 C20A 1.462(6) 4_575
O3 C20A 1.462(6) .
O4 C19 1.307(16) .
O4 C18 1.372(6) .
O4 C19A 1.470(13) .
O4 C18A 1.529(10) .
O5 C17A 1.225(8) 4_575
O5 C17A 1.225(8) .
O5 C17 1.582(9) .
O5 C17 1.582(9) 4_575
C17 C18 1.499(10) .
C17 H17A 0.9700 .
C17 H17B 0.9700 .
C18 H18A 0.9700 .
C18 H18B 0.9700 .
C19 C20 1.500(16) .
C19 H19A 0.9700 .
C19 H19B 0.9700 .
C20 C20 1.809(13) 4_575
C20 H20A 0.9700 .
C20 H20B 0.9700 .
C17A C18A 1.488(12) .
C17A H17C 0.9700 .
C17A H17D 0.9700 .
C18A H18C 0.9700 .
C18A H18D 0.9700 .
C19A C20A 1.473(16) .
C19A H19C 0.9700 .
C19A H19D 0.9700 .
C20A H20C 0.9700 .
C20A H20D 0.9700 .
O6 C23 1.357(8) .
O6 C22 1.444(11) .
O7 C24 1.415(12) .
O7 C25 1.54(2) .
O8 C27 1.370(11) .
O8 C26 1.374(12) .
O9 C21 1.434(15) .
O9 C28 1.353(19) .
C21 C22 1.43(2) .
C21 H1A1 0.9700 .
C21 H1A2 0.9700 .
C22 H2A1 0.9700 .
C22 H2A2 0.9700 .
C23 C24 1.380(14) .
C23 H3A1 0.9700 .
C23 H3A2 0.9700 .
C24 H4A1 0.9700 .
C24 H4A2 0.9700 .
C25 C26 1.09(3) .
C25 H5A1 0.9700 .
C25 H5A2 0.9700 .
C26 H6A1 0.9700 .
C26 H6A2 0.9700 .
C27 C28 1.42(2) .
C27 H7A1 0.9700 .
C27 H7A2 0.9700 .
C28 H8A1 0.9700 .
C28 H8A2 0.9700 .
C1B C2B 1.421(17) .
C1B H1B1 0.9600 .
C1B H1B2 0.9600 .
C1B H1B3 0.9600 .
C2B N1B 1.429(12) .
C1C C2C 1.432(14) .
C1C H1C1 0.9600 .
C1C H1C2 0.9600 .
C1C H1C3 0.9600 .
C2C N1C 1.449(14) .

loop_
_geom_torsion_atom_site_label_1
_geom_torsion_atom_site_label_2
_geom_torsion_atom_site_label_3
_geom_torsion_atom_site_label_4
_geom_torsion
_geom_torsion_site_symmetry_1
_geom_torsion_site_symmetry_4
N1 C1 C2 C3 2.4(4) . .
C1 C1 C2 C3 177.1(2) 4_565 .
N1 C1 C2 C7 -175.2(2) . .
C1 C1 C2 C7 -0.50(16) 4_565 .
C7 C2 C3 C4 0.2(3) . .
C1 C2 C3 C4 -177.1(2) . .
C2 C3 C4 C5 0.5(3) . .
C3 C4 C5 C6 -0.6(4) . .
C4 C5 C6 C7 -0.2(4) . .
C4 C5 C6 C5 177.4(2) . 4_565
C5 C6 C7 C2 1.0(4) . .
C5 C6 C7 C2 -176.8(2) 4_565 .
C5 C6 C7 C2 176.8(2) . 4_565
C5 C6 C7 C2 -1.0(4) 4_565 4_565
C3 C2 C7 C6 -1.1(3) . .
C1 C2 C7 C6 177.0(2) . .
C3 C2 C7 C2 -177.24(14) . 4_565
C1 C2 C7 C2 0.9(3) . 4_565
N2 C8 C9 C10 -9.5(4) . .
C8 C8 C9 C10 -177.9(2) 4_565 .
N2 C8 C9 C14 167.6(2) . .
C8 C8 C9 C14 -0.79(16) 4_565 .
C14 C9 C10 C11 -1.7(3) . .
C8 C9 C10 C11 175.1(2) . .
C9 C10 C11 C12 0.2(3) . .
C10 C11 C12 C13 1.0(4) . .
C11 C12 C13 C14 -0.7(4) . .
C11 C12 C13 C12 -178.8(2) . 4_565
C12 C13 C14 C9 0.8(4) 4_565 4_565
C12 C13 C14 C9 -177.5(2) . 4_565
C12 C13 C14 C9 177.5(2) 4_565 .
C12 C13 C14 C9 -0.8(4) . .
C10 C9 C14 C13 2.0(4) . .
C8 C9 C14 C13 -175.6(2) . .
C10 C9 C14 C9 179.04(14) . 4_565
C8 C9 C14 C9 1.4(3) . 4_565
C1 C1 N1 O1 -172.75(10) 4_565 .
C2 C1 N1 O1 1.8(3) . .
C1 C1 N1 Co1 2.82(13) 4_565 .
C2 C1 N1 Co1 177.33(18) . .
C8 C8 N2 O2 172.66(10) 4_565 .
C9 C8 N2 O2 4.7(3) . .
C8 C8 N2 Co1 -1.04(13) 4_565 .
C9 C8 N2 Co1 -168.99(18) . .
C1 N1 O1 B1 -168.38(16) . .
Co1 N1 O1 B1 16.8(2) . .
F2 B1 O1 N1 -173.78(15) . .
F1 B1 O1 N1 65.0(2) . .
O2 B1 O1 N1 -58.5(2) . .
C8 N2 O2 B1 170.94(16) . .
Co1 N2 O2 B1 -16.4(2) . .
F2 B1 O2 N2 174.19(15) . .
F1 B1 O2 N2 -64.9(2) . .
O1 B1 O2 N2 58.5(2) . .
C1 N1 Co1 N1 -3.45(16) . 4_565
O1 N1 Co1 N1 171.42(11) . 4_565
C1 N1 Co1 N2 -81.8(2) . 4_565
O1 N1 Co1 N2 93.1(2) . 4_565
C1 N1 Co1 N2 -158.53(13) . .
O1 N1 Co1 N2 16.34(16) . .
C1 N1 Co1 N3 100.54(14) . .
O1 N1 Co1 N3 -84.59(16) . .
C8 N2 Co1 N1 156.34(13) . .
O2 N2 Co1 N1 -16.45(15) . .
C8 N2 Co1 N1 79.8(2) . 4_565
O2 N2 Co1 N1 -93.0(2) . 4_565
C8 N2 Co1 N2 1.27(16) . 4_565
O2 N2 Co1 N2 -171.52(11) . 4_565
C8 N2 Co1 N3 -97.97(13) . .
O2 N2 Co1 N3 89.23(15) . .
C17A O5 C17 C18 -169.5(6) 4_575 .
C17A O5 C17 C18 70.1(12) . .
C17 O5 C17 C18 -150.9(4) 4_575 .
Na1 O5 C17 C18 -33.3(8) . .
C19 O4 C18 C17 100.1(9) . .
C19A O4 C18 C17 87.7(8) . .
C18A O4 C18 C17 32.7(7) . .
Na1 O4 C18 C17 -50.3(8) . .
O5 C17 C18 O4 54.5(9) . .
C18 O4 C19 C20 -106.3(11) . .
C19A O4 C19 C20 -70(3) . .
C18A O4 C19 C20 -74.4(11) . .
Na1 O4 C19 C20 45.7(10) . .
C18 O4 C19 Na1 -152.0(9) . .
C19A O4 C19 Na1 -116(3) . .
C18A O4 C19 Na1 -120.1(6) . .
C20 O3 C20 C19 150.4(6) 4_575 .
C20A O3 C20 C19 165.3(7) 4_575 .
C20A O3 C20 C19 -53.1(8) . .
Na1 O3 C20 C19 39.2(8) . .
C20A O3 C20 C20 14.9(3) 4_575 4_575
C20A O3 C20 C20 156.5(4) . 4_575
Na1 O3 C20 C20 -111.2(3) . 4_575
O4 C19 C20 O3 -60.5(11) . .
Na1 C19 C20 O3 -27.3(5) . .
O4 C19 C20 C20 -19.7(17) . 4_575
Na1 C19 C20 C20 13.5(10) . 4_575
C17A O5 C17A C18A -113.7(8) 4_575 .
C17 O5 C17A C18A -39.5(10) . .
C17 O5 C17A C18A -85.9(7) 4_575 .
Na1 O5 C17A C18A 48.7(10) . .
O5 C17A C18A O4 -56.0(11) . .
C19 O4 C18A C17A 152.9(9) . .
C18 O4 C18A C17A -76.1(10) . .
C19A O4 C18A C17A 151.5(8) . .
Na1 O4 C18A C17A 33.0(8) . .
C19 O4 C19A C20A 41(3) . .
C18 O4 C19A C20A -168.0(7) . .
C18A O4 C19A C20A -142.8(8) . .
Na1 O4 C19A C20A -29.9(10) . .
C20 O3 C20A C19A 76.8(6) 4_575 .
C20 O3 C20A C19A 51.3(6) . .
C20A O3 C20A C19A 110.1(8) 4_575 .
Na1 O3 C20A C19A -51.0(6) . .
O4 C19A C20A O3 54.2(9) . .
C28 O9 C21 C22 -149.6(12) . .
Na1 O9 C21 C22 -18.6(8) . .
C23 O6 C22 C21 67.4(11) . .
Na1 O6 C22 C21 -51.5(8) . .
O9 C21 C22 O6 52.2(9) . .
C22 O6 C23 C24 -155.0(10) . .
Na1 O6 C23 C24 -40.9(9) . .
O6 C23 C24 O7 51.8(13) . .
C25 O7 C24 C23 94.1(13) . .
Na1 O7 C24 C23 -31.6(12) . .
C24 O7 C25 C26 -131.3(18) . .
Na1 O7 C25 C26 -2(2) . .
O7 C25 C26 O8 16(3) . .
C27 O8 C26 C25 116.4(18) . .
Na1 O8 C26 C25 -21(2) . .
C26 O8 C27 C28 -116.5(17) . .
Na1 O8 C27 C28 20.6(18) . .
O8 C27 C28 O9 -23(3) . .
C21 O9 C28 C27 142.8(19) . .
Na1 O9 C28 C27 14(3) . .
